data_2000466
loop_
_publ_author_name
'Pecorari, P.'
'Rinaldi, M.'
'Antolini, L.'

_publ_section_title
;Structure of sodium
 (7-amino-2,3-dihydro-5-oxo-5<i>H</i>-thiazolo[3,2-<i>a</i>]pyrimidin-6-yl)sulfamate
 trihydrate
;
_journal_issue 11
_journal_name_full 'Acta Crystallographica Section C'
_journal_page_first 2027
_journal_page_last 2029
_journal_paper_doi 10.1107/S0108270192002622
_journal_volume 48
_journal_year 1992
_chemical_formula_moiety 'C6 H7 N4 O4 S2,Na1,3(H2 O1)'
_chemical_formula_sum 'C6 H13 N4 Na O7 S2'
_chemical_formula_weight 340.3
_space_group_crystal_system triclinic
_space_group_IT_number 2
_space_group_name_Hall '-P 1'
_space_group_name_H-M_alt 'P -1'
_cell_angle_alpha 89.920(10)
_cell_angle_beta 81.46(2)
_cell_angle_gamma 80.660(10)
_cell_formula_units_Z 2
_cell_length_a 7.0830(10)
_cell_length_b 9.3590(10)
_cell_length_c 9.809(2)
_cell_volume 634.33(18)
_diffrn_radiation_type Mo
_diffrn_radiation_wavelength 0.7107
_exptl_absorpt_coefficient_mu 0.43
_exptl_crystal_density_diffrn 1.78
_exptl_crystal_F_000 352
_cod_data_source_file ge0303.cif
_cod_data_source_block ge0303a
_cod_depositor_comments
;
 Updating space group information and adding the symmetry operation list.

 Antanas Vaitkus,
 2018-06-14

 Updating _geom_angle_atom_site_1 and _geom_angle_atom_site_3 data
 values to establish relationships between rows in different loops.

 Antanas Vaitkus,
 2018-06-14

 Marking atoms 'H1w3a', 'H2w3a' and 'H1w3b', 'H2w3a' as belonging
 to disorder sites '1' and '2' accordingly with the occupancy of
 0.5.

 Antanas Vaitkus,
 2017-01-18

 Adding the _atom_site_type_symbol data item.

 Antanas Vaitkus,
 2017-01-18
;
_cod_original_cell_volume 634.0(10)
_cod_original_formula_sum 'C6 H13 N4 Na1 O7 S2'
_cod_database_code 2000466

loop_
_space_group_symop_id
_space_group_symop_operation_xyz
1 x,y,z
2 -x,-y,-z

loop_
_atom_site_label
_atom_site_type_symbol
_atom_site_fract_x
_atom_site_fract_y
_atom_site_fract_z
_atom_site_occupancy
_atom_site_disorder_group
S(1) S .16910(6) .66948(5) .37520(4) 1 .
C(1) C .1741(3) .7995(2) .5097(2) 1 .
C(2) C .1956(3) .7199(2) .6434(2) 1 .
N(1) N .2476(2) .56410(10) .60770(10) 1 .
C(3) C .2380(2) .5248(2) .4773(2) 1 .
N(2) N .2720(2) .39140(10) .42830(10) 1 .
C(4) C .3166(2) .2855(2) .5203(2) 1 .
N(3) N .3501(2) .1484(2) .4703(2) 1 .
C(5) C .3299(2) .3166(2) .6565(2) 1 .
N(4) N .3854(2) .20090(10) .74440(10) 1 .
C(6) C .2912(2) .4614(2) .7074(2) 1 .
O(1) O .2930(2) .50360(10) .82700(10) 1 .
S(2) S .21095(6) .12683(4) .83724(4) 1 .
O(2) O .3186(2) .0252(2) .9195(2) 1 .
O(3) O .0749(2) .23930(10) .91920(10) 1 .
O(4) O .1189(2) .06070(10) .73700(10) 1 .
Na(1) Na .5 .5 .0 1 .
Na(2) Na .0 .5 .0 1 .
O(w1) O .2370(2) .3927(2) .13670(10) 1 .
O(w2) O .3409(2) .74790(10) .0472(2) 1 .
O(w3) O .2272(3) .0726(2) .2172(2) 1 .
H1C1 H .291(3) .851(3) .480(3) 1 .
H2C1 H .054(3) .874(3) .515(2) 1 .
H1C2 H .077(3) .735(2) .704(2) 1 .
H2C2 H .300(3) .746(2) .683(2) 1 .
H1N3 H .316(3) .135(2) .391(2) 1 .
H2N3 H .343(3) .085(2) .532(2) 1 .
HN4 H .468(3) .220(2) .793(2) 1 .
H1w1 H .246(4) .387(3) .218(3) 1 .
H2w1 H .236(4) .314(3) .114(3) 1 .
H1w2 H .349(4) .808(3) -.008(3) 1 .
H2w2 H .228(4) .748(3) .062(3) 1 .
H1w3a H .274(9) .038(6) .133(6) 0.5 1
H2w3a H .101(8) .029(6) .215(5) 0.5 1
H1w3b H .339(8) .080(6) .169(7) 0.5 2
H2w3b H .212(9) -.003(6) .234(6) 0.5 2

loop_
_geom_angle_atom_site_label_1
_geom_angle_atom_site_label_2
_geom_angle_atom_site_label_3
_geom_angle
C(3) S(1) C(1) 92.20(10)
N(1) C(2) C(1) 107.20(10)
C(6) N(1) C(2) 121.40(10)
N(1) C(3) S(1) 113.60(10)
N(2) C(3) N(1) 125.30(10)
N(3) C(4) N(2) 115.90(10)
C(5) C(4) N(3) 121.60(10)
C(6) C(5) C(4) 120.60(10)
S(2) N(4) C(5) 118.00(10)
O(1) C(6) N(1) 119.10(10)
O(2) S(2) N(4) 102.20(10)
O(3) S(2) O(2) 113.30(10)
O(4) S(2) O(2) 114.50(10)
C(2) C(1) S(1) 109.00(10)
C(3) N(1) C(2) 116.70(10)
C(6) N(1) C(3) 121.80(10)
N(2) C(3) S(1) 121.10(10)
C(4) N(2) C(3) 115.90(10)
C(5) C(4) N(2) 122.50(10)
N(4) C(5) C(4) 119.20(10)
C(6) C(5) N(4) 120.20(10)
C(5) C(6) N(1) 113.90(10)
O(1) C(6) C(5) 127.00(10)
O(3) S(2) N(4) 109.60(10)
O(4) S(2) N(4) 105.10(10)
O(4) S(2) O(3) 111.30(10)
O(1) Na(1) O(w1) 81.97(4)
O(1) Na(1) O(w2) 84.43(4)
O(w1) Na(1) O(w2) 94.50(4)
Na(1) O(1) C(6) 142.10(10)
Na(1) O(1) Na(2) 93.01(4)
Na(2) O(3) S(2) 146.87(8)
O(1) Na(2) O(3) 79.17(4)
O(1) Na(2) O(w1) 81.90(4)
O(3) Na(2) O(w1) 76.28(5)
Na(2) O(1) C(6) 118.30(10)
Na(1) O(w1) Na(2) 93.21(5)
H1C1 C(1) S(1) 108.0(10)
H2C1 C(1) S(1) 108.0(10)
H2C1 C(1) H1C1 108(2)
H1C2 C(2) N(1) 108.0(10)
H2C2 C(2) N(1) 107.0(10)
H1N3 N(3) C(4) 117.0(10)
H2N3 N(3) H1N3 121(2)
HN4 N(4) S(2) 111.0(10)
H2w2 O(w2) H1w2 103(3)
H2w3b O(w3) H1w3b 115(6)
H1C1 C(1) C(2) 110.0(10)
H2C1 C(1) C(2) 114.0(10)
H1C2 C(2) C(1) 110.0(10)
H2C2 C(2) C(1) 111.0(10)
H2C2 C(2) H1C2 113(2)
H2N3 N(3) C(4) 114.0(10)
HN4 N(4) C(5) 112.0(10)
H2w1 O(w1) H1w1 103(3)
H2w3a O(w3) H1w3a 91(5)

loop_
_geom_bond_atom_site_label_1
_geom_bond_atom_site_label_2
_geom_bond_distance
C(1) S(1) 1.804(2)
C(2) C(1) 1.522(3)
C(3) N(1) 1.346(2)
N(2) C(3) 1.310(2)
N(3) C(4) 1.345(2)
N(4) C(5) 1.424(2)
S(2) N(4) 1.6670(10)
O(2) S(2) 1.4420(10)
O(4) S(2) 1.4490(10)
C(3) S(1) 1.732(2)
N(1) C(2) 1.474(2)
C(6) N(1) 1.402(2)
C(4) N(2) 1.370(2)
C(5) C(4) 1.388(2)
C(6) C(5) 1.414(2)
O(1) C(6) 1.241(2)
O(3) S(2) 1.4580(10)
H1C1 C(1) 1.03(2)
H1C2 C(2) 0.95(2)
H1N3 N(3) 0.86(2)
HN4 N(4) 0.85(2)
H2w1 O(w1) 0.77(3)
H2w2 O(w2) 0.79(3)
H2w3a O(w3) 1.04(6)
H2w3b O(w3) 0.75(6)
H2C1 C(1) 1.00(2)
H2C2 C(2) 0.95(2)
H2N3 N(3) 0.85(2)
H1w1 O(w1) 0.81(3)
H1w2 O(w2) 0.78(3)
H1w3a O(w3) 0.88(6)
H1w3b O(w3) 0.87(6)
